data_4307184
loop_
_publ_author_name
'Jie Zhang'
'Ruifang Cai'
'Zhenxia Chen'
'Xigeng Zhou'

_publ_section_title
;
Facile Construction of Lanthanide Metallomacrocycles with the Bridging
Imidazolate and Triazolate Ligands and Their Ring Expansions
;
_journal_name_full 'Inorganic Chemistry'
_journal_page_first 321
_journal_page_last 327
_journal_paper_doi 10.1021/ic061722f
_journal_volume 46
_journal_year 2007
_chemical_formula_sum 'C39 H39 Er3 N6'
_chemical_formula_weight 1093.54
_chemical_name_systematic
; 
 ? 
;
_space_group_IT_number 2
_symmetry_cell_setting triclinic
_symmetry_space_group_name_Hall '-P 1'
_symmetry_space_group_name_H-M 'P -1'
_atom_sites_solution_hydrogens geom
_atom_sites_solution_primary direct
_atom_sites_solution_secondary difmap
_audit_creation_method SHELXL-97
_cell_angle_alpha 76.802(5)
_cell_angle_beta 87.691(5)
_cell_angle_gamma 74.090(5)
_cell_formula_units_Z 2
_cell_length_a 8.291(3)
_cell_length_b 13.404(5)
_cell_length_c 18.008(7)
_cell_measurement_reflns_used 872
_cell_measurement_temperature 293(2)
_cell_measurement_theta_max 26.650
_cell_measurement_theta_min 3.121
_cell_volume 1873.2(12)
_computing_cell_refinement 'Bruker SMART'
_computing_data_collection 'Bruker SMART'
_computing_data_reduction 'Bruker SHELXTL'
_computing_molecular_graphics 'Bruker SHELXTL'
_computing_publication_material 'Bruker SHELXTL'
_computing_structure_refinement 'SHELXL-97 (Sheldrick, 1997)'
_computing_structure_solution 'SHELXS-97 (Sheldrick, 1990)'
_diffrn_ambient_temperature 293(2)
_diffrn_measured_fraction_theta_full 0.985
_diffrn_measured_fraction_theta_max 0.985
_diffrn_measurement_device_type 'CCD area detector'
_diffrn_measurement_method 'phi and omega scans'
_diffrn_radiation_monochromator graphite
_diffrn_radiation_source 'fine-focus sealed tube'
_diffrn_radiation_type MoK\a
_diffrn_radiation_wavelength 0.71073
_diffrn_reflns_av_R_equivalents 0.0266
_diffrn_reflns_av_sigmaI/netI 0.0487
_diffrn_reflns_limit_h_max 9
_diffrn_reflns_limit_h_min -9
_diffrn_reflns_limit_k_max 15
_diffrn_reflns_limit_k_min -15
_diffrn_reflns_limit_l_max 19
_diffrn_reflns_limit_l_min -21
_diffrn_reflns_number 7869
_diffrn_reflns_theta_full 25.01
_diffrn_reflns_theta_max 25.01
_diffrn_reflns_theta_min 1.62
_diffrn_standards_decay_% 7.99
_exptl_absorpt_coefficient_mu 6.693
_exptl_absorpt_correction_T_max 0.5542
_exptl_absorpt_correction_T_min 0.3479
_exptl_absorpt_correction_type multi-scan
_exptl_absorpt_process_details sadabs
_exptl_crystal_density_diffrn 1.939
_exptl_crystal_density_method 'not measured'
_exptl_crystal_F_000 1038
_exptl_crystal_size_max 0.20
_exptl_crystal_size_mid 0.15
_exptl_crystal_size_min 0.10
_refine_diff_density_max 1.301
_refine_diff_density_min -1.811
_refine_diff_density_rms 0.191
_refine_ls_extinction_method none
_refine_ls_goodness_of_fit_ref 1.031
_refine_ls_hydrogen_treatment mixed
_refine_ls_matrix_type full
_refine_ls_number_parameters 433
_refine_ls_number_reflns 6496
_refine_ls_number_restraints 0
_refine_ls_restrained_S_all 1.031
_refine_ls_R_factor_all 0.0538
_refine_ls_R_factor_gt 0.0405
_refine_ls_shift/su_max 0.001
_refine_ls_shift/su_mean 0.000
_refine_ls_structure_factor_coef Fsqd
_refine_ls_weighting_details 'calc w=1/[\s^2^(Fo^2^)+(0.0648P)^2^+0.0000P] where P=(Fo^2^+2Fc^2^)/3'
_refine_ls_weighting_scheme calc
_refine_ls_wR_factor_gt 0.1071
_refine_ls_wR_factor_ref 0.1122
_reflns_number_gt 5058
_reflns_number_total 6496
_reflns_threshold_expression >2sigma(I)
_cod_data_source_file ic061722fsi20061018_095758.cif
_cod_data_source_block f50608b
_cod_depositor_comments
;
The following automatic conversions were performed:
'_symmetry_cell_setting' value 'Triclinic' changed to 'triclinic'
according to '/home/saulius/struct/CIF-dictionaries/cif_core.dic'
dictionary named 'cif_core.dic' version 2.4.1 from 2010-06-29.

Automatic conversion script
Id: cif_fix_enum 1527 2010-12-29 10:47:43Z saulius 
;
_cod_original_cell_volume 1873.2(13)
_cod_database_code 4307184

loop_
_symmetry_equiv_pos_as_xyz
'x, y, z'
'-x, -y, -z'

loop_
_atom_site_label
_atom_site_type_symbol
_atom_site_fract_x
_atom_site_fract_y
_atom_site_fract_z
_atom_site_U_iso_or_equiv
_atom_site_adp_type
_atom_site_occupancy
_atom_site_symmetry_multiplicity
_atom_site_calc_flag
_atom_site_refinement_flags
_atom_site_disorder_assembly
_atom_site_disorder_group
Er1 Er 0.15623(5) 0.91430(3) 0.31156(2) 0.03505(13) Uani 1 1 d . . .
Er2 Er 0.51596(5) 0.71878(3) 0.03016(2) 0.03696(13) Uani 1 1 d . . .
Er3 Er 0.42894(5) 0.40836(3) 0.35976(2) 0.03027(12) Uani 1 1 d . . .
N1 N 0.2570(10) 0.9211(5) 0.1877(4) 0.042(2) Uani 1 1 d . . .
N2 N 0.3733(10) 0.8551(6) 0.0880(4) 0.044(2) Uani 1 1 d . . .
N3 N 0.3595(8) 0.7491(5) 0.3525(4) 0.0292(16) Uani 1 1 d . . .
N4 N 0.4634(8) 0.5716(5) 0.3761(4) 0.0281(15) Uani 1 1 d . . .
N5 N 0.3576(8) 0.4983(5) 0.2306(4) 0.0327(17) Uani 1 1 d . . .
N6 N 0.3978(8) 0.6022(5) 0.1201(4) 0.0311(16) Uani 1 1 d . . .
C1 C 0.3545(13) 0.9810(8) 0.3864(7) 0.053(3) Uani 1 1 d . . .
H1A H 0.4567 0.9358 0.4149 0.063 Uiso 1 1 calc R . .
C2 C 0.3495(14) 1.0387(9) 0.3145(7) 0.056(3) Uani 1 1 d . . .
H2A H 0.4474 1.0419 0.2826 0.067 Uiso 1 1 calc R . .
C3 C 0.1918(16) 1.1050(7) 0.2981(6) 0.057(3) Uani 1 1 d . . .
H3A H 0.1584 1.1644 0.2535 0.069 Uiso 1 1 calc R . .
C4 C 0.0988(13) 1.0875(7) 0.3625(7) 0.051(3) Uani 1 1 d . . .
H4A H -0.0125 1.1323 0.3708 0.061 Uiso 1 1 calc R . .
C5 C 0.1986(14) 1.0101(8) 0.4176(6) 0.049(3) Uani 1 1 d . . .
H5A H 0.1720 0.9906 0.4716 0.059 Uiso 1 1 calc R . .
C6 C -0.1663(12) 0.9737(8) 0.2854(7) 0.051(3) Uani 1 1 d . . .
H6A H -0.2324 1.0475 0.2660 0.062 Uiso 1 1 calc R . .
C7 C -0.1477(12) 0.9225(10) 0.3609(7) 0.061(3) Uani 1 1 d . . .
H7A H -0.1992 0.9516 0.4041 0.073 Uiso 1 1 calc R . .
C8 C -0.0745(12) 0.8163(9) 0.3614(7) 0.057(3) Uani 1 1 d . . .
H8A H -0.0610 0.7580 0.4069 0.068 Uiso 1 1 calc R . .
C9 C -0.0490(12) 0.8025(8) 0.2897(7) 0.049(3) Uani 1 1 d . . .
H9A H -0.0158 0.7338 0.2749 0.059 Uiso 1 1 calc R . .
C10 C -0.1088(13) 0.9004(8) 0.2412(6) 0.052(3) Uani 1 1 d . . .
H10A H -0.1256 0.9136 0.1859 0.063 Uiso 1 1 calc R . .
C11 C 0.238(3) 0.9952(9) 0.1270(8) 0.165(11) Uani 1 1 d . . .
H11A H 0.1828 1.0663 0.1251 0.198 Uiso 1 1 calc R . .
C12 C 0.305(3) 0.9588(10) 0.0672(8) 0.182(13) Uani 1 1 d . . .
H12A H 0.3044 1.0000 0.0181 0.218 Uiso 1 1 calc R . .
C13 C 0.3367(14) 0.8409(7) 0.1598(5) 0.052(3) Uani 1 1 d . . .
H13A H 0.3679 0.7729 0.1912 0.063 Uiso 1 1 calc R . .
C14 C 0.326(3) 0.6833(16) -0.0670(7) 0.096(6) Uani 1 1 d . . .
H14A H 0.2681 0.6269 -0.0550 0.115 Uiso 1 1 calc R . .
C15 C 0.2520(15) 0.7865(15) -0.0641(7) 0.077(4) Uani 1 1 d . . .
H15A H 0.1352 0.8176 -0.0521 0.093 Uiso 1 1 calc R . .
C16 C 0.367(3) 0.8403(10) -0.0971(8) 0.097(6) Uani 1 1 d . . .
H16A H 0.3465 0.9178 -0.1130 0.117 Uiso 1 1 calc R . .
C17 C 0.5047(18) 0.7630(16) -0.1182(5) 0.082(5) Uani 1 1 d . . .
H17A H 0.5957 0.7788 -0.1512 0.099 Uiso 1 1 calc R . .
C18 C 0.476(2) 0.6718(13) -0.0981(8) 0.084(4) Uani 1 1 d . . .
H18A H 0.5415 0.6074 -0.1137 0.101 Uiso 1 1 calc R . .
C19 C 0.7827(13) 0.7577(9) 0.0753(8) 0.064(3) Uani 1 1 d . . .
H19A H 0.7831 0.8244 0.0889 0.077 Uiso 1 1 calc R . .
C20 C 0.8205(13) 0.7377(10) 0.0081(8) 0.065(4) Uani 1 1 d . . .
H20A H 0.8568 0.7848 -0.0353 0.078 Uiso 1 1 calc R . .
C21 C 0.8325(13) 0.6284(10) 0.0147(6) 0.065(3) Uani 1 1 d . . .
H21A H 0.8784 0.5874 -0.0236 0.078 Uiso 1 1 calc R . .
C22 C 0.8044(12) 0.5859(8) 0.0897(6) 0.051(3) Uani 1 1 d . . .
H22A H 0.8233 0.5100 0.1132 0.061 Uiso 1 1 calc R . .
C23 C 0.7722(12) 0.6666(9) 0.1278(6) 0.054(3) Uani 1 1 d . . .
H23A H 0.7647 0.6584 0.1832 0.064 Uiso 1 1 calc R . .
C24 C 0.2340(11) 0.5988(8) 0.1238(5) 0.046(3) Uani 1 1 d . . .
H24A H 0.1518 0.6345 0.0861 0.055 Uiso 1 1 calc R . .
C25 C 0.2109(11) 0.5362(8) 0.1901(5) 0.044(2) Uani 1 1 d . . .
H25A H 0.1103 0.5210 0.2060 0.053 Uiso 1 1 calc R . .
C26 C 0.4617(10) 0.5395(6) 0.1864(4) 0.0318(19) Uani 1 1 d . . .
H26A H 0.5738 0.5259 0.2003 0.038 Uiso 1 1 calc R . .
C27 C 0.7458(11) 0.3486(8) 0.3215(5) 0.043(3) Uani 1 1 d . . .
H27A H 0.8042 0.3934 0.2861 0.052 Uiso 1 1 calc R . .
C28 C 0.6717(12) 0.2778(8) 0.3025(6) 0.050(3) Uani 1 1 d . . .
H28A H 0.6696 0.2641 0.2514 0.060 Uiso 1 1 calc R . .
C29 C 0.6246(11) 0.2185(7) 0.3674(7) 0.053(3) Uani 1 1 d . . .
H29A H 0.5890 0.1536 0.3714 0.063 Uiso 1 1 calc R . .
C30 C 0.6768(12) 0.2538(7) 0.4294(6) 0.046(3) Uani 1 1 d . . .
H30A H 0.6795 0.2175 0.4834 0.055 Uiso 1 1 calc R . .
C31 C 0.7493(11) 0.3330(7) 0.4007(6) 0.041(2) Uani 1 1 d . . .
H31A H 0.8112 0.3642 0.4302 0.050 Uiso 1 1 calc R . .
C32 C 0.2319(12) 0.2882(7) 0.4163(6) 0.043(2) Uani 1 1 d . . .
H32A H 0.2569 0.2114 0.4198 0.051 Uiso 1 1 calc R . .
C33 C 0.2576(12) 0.3349(8) 0.4732(6) 0.046(2) Uani 1 1 d . . .
H33A H 0.3048 0.2960 0.5240 0.055 Uiso 1 1 calc R . .
C34 C 0.1806(12) 0.4425(8) 0.4533(6) 0.047(3) Uani 1 1 d . . .
H34A H 0.1639 0.4917 0.4874 0.056 Uiso 1 1 calc R . .
C35 C 0.1076(11) 0.4656(8) 0.3812(7) 0.054(3) Uani 1 1 d . . .
H35A H 0.0297 0.5335 0.3564 0.065 Uiso 1 1 calc R . .
C36 C 0.1386(11) 0.3688(8) 0.3570(6) 0.047(3) Uani 1 1 d . . .
H36A H 0.0858 0.3579 0.3129 0.057 Uiso 1 1 calc R . .
C37 C 0.5910(11) 0.6190(6) 0.3537(5) 0.033(2) Uani 1 1 d . . .
H37A H 0.7025 0.5829 0.3484 0.039 Uiso 1 1 calc R . .
C38 C 0.5295(11) 0.7256(6) 0.3406(5) 0.033(2) Uani 1 1 d . . .
H38A H 0.5912 0.7750 0.3259 0.039 Uiso 1 1 calc R . .
C39 C 0.3290(11) 0.6545(6) 0.3740(5) 0.033(2) Uani 1 1 d . . .
H39A H 0.2225 0.6466 0.3865 0.040 Uiso 1 1 calc R . .

loop_
_atom_site_aniso_label
_atom_site_aniso_U_11
_atom_site_aniso_U_22
_atom_site_aniso_U_33
_atom_site_aniso_U_23
_atom_site_aniso_U_13
_atom_site_aniso_U_12
Er1 0.0342(2) 0.0283(2) 0.0426(3) -0.01338(18) 0.00096(18) -0.00402(17)
Er2 0.0383(3) 0.0380(2) 0.0309(2) -0.00725(18) -0.00290(18) -0.00413(19)
Er3 0.0270(2) 0.0283(2) 0.0344(2) -0.00764(16) 0.00086(16) -0.00536(16)
N1 0.056(5) 0.022(4) 0.039(4) -0.006(3) 0.012(4) -0.002(4)
N2 0.052(5) 0.040(5) 0.035(4) -0.013(4) 0.008(4) -0.003(4)
N3 0.028(4) 0.017(3) 0.040(4) -0.008(3) -0.005(3) -0.002(3)
N4 0.029(4) 0.021(3) 0.035(4) -0.010(3) -0.004(3) -0.004(3)
N5 0.025(4) 0.037(4) 0.028(4) -0.001(3) -0.006(3) 0.001(3)
N6 0.028(4) 0.033(4) 0.025(4) 0.002(3) -0.006(3) -0.003(3)
C1 0.046(6) 0.037(6) 0.082(8) -0.030(6) -0.025(6) -0.005(5)
C2 0.055(7) 0.057(7) 0.081(8) -0.039(6) 0.027(6) -0.041(6)
C3 0.091(9) 0.021(5) 0.060(7) 0.001(5) -0.025(7) -0.022(6)
C4 0.044(6) 0.026(5) 0.091(9) -0.037(5) -0.008(6) -0.002(4)
C5 0.069(7) 0.043(6) 0.043(6) -0.025(5) 0.000(5) -0.017(5)
C6 0.027(5) 0.043(6) 0.078(8) -0.006(5) -0.026(5) 0.000(4)
C7 0.020(5) 0.086(9) 0.081(9) -0.039(7) 0.009(5) -0.008(5)
C8 0.030(6) 0.054(7) 0.082(9) 0.004(6) 0.002(6) -0.021(5)
C9 0.036(6) 0.043(6) 0.081(8) -0.034(6) 0.000(5) -0.014(5)
C10 0.051(6) 0.049(6) 0.059(7) -0.022(5) -0.017(5) -0.006(5)
C11 0.34(3) 0.026(7) 0.081(10) -0.011(7) 0.094(15) 0.018(11)
C12 0.38(3) 0.037(8) 0.073(10) 0.002(7) 0.117(16) 0.006(12)
C13 0.072(8) 0.033(5) 0.036(5) -0.005(4) -0.007(5) 0.012(5)
C14 0.132(15) 0.144(16) 0.035(7) 0.003(9) -0.042(9) -0.090(13)
C15 0.041(7) 0.134(13) 0.039(7) -0.002(8) -0.018(5) -0.006(8)
C16 0.162(17) 0.050(8) 0.055(8) 0.027(7) -0.077(10) -0.008(10)
C17 0.081(10) 0.155(15) 0.007(5) 0.006(7) 0.002(5) -0.045(11)
C18 0.125(14) 0.092(11) 0.038(7) -0.034(7) -0.009(8) -0.017(10)
C19 0.035(6) 0.059(7) 0.102(10) -0.015(7) -0.014(7) -0.018(5)
C20 0.032(6) 0.073(8) 0.077(9) 0.016(7) 0.000(6) -0.019(6)
C21 0.034(6) 0.092(10) 0.054(7) -0.021(7) 0.002(5) 0.012(6)
C22 0.029(5) 0.041(6) 0.067(7) 0.006(5) -0.013(5) 0.004(4)
C23 0.031(6) 0.073(8) 0.051(6) -0.008(6) -0.019(5) -0.005(5)
C24 0.026(5) 0.062(6) 0.041(5) 0.006(5) -0.014(4) -0.007(5)
C25 0.018(5) 0.067(7) 0.038(5) 0.008(5) -0.007(4) -0.010(4)
C26 0.025(5) 0.039(5) 0.028(5) -0.004(4) -0.012(4) -0.005(4)
C27 0.022(5) 0.048(6) 0.039(5) 0.006(5) 0.004(4) 0.010(4)
C28 0.041(6) 0.055(6) 0.041(6) -0.027(5) -0.011(5) 0.022(5)
C29 0.024(5) 0.017(4) 0.115(10) -0.022(5) -0.010(6) 0.005(4)
C30 0.037(5) 0.034(5) 0.045(6) 0.010(4) 0.001(5) 0.009(4)
C31 0.025(5) 0.037(5) 0.059(6) -0.017(5) -0.020(4) 0.005(4)
C32 0.036(5) 0.036(5) 0.060(6) -0.007(5) 0.013(5) -0.022(4)
C33 0.049(6) 0.050(6) 0.039(5) -0.002(5) 0.017(5) -0.022(5)
C34 0.038(6) 0.056(6) 0.059(7) -0.032(5) 0.027(5) -0.024(5)
C35 0.016(5) 0.036(5) 0.101(9) -0.006(6) 0.022(5) -0.006(4)
C36 0.025(5) 0.066(7) 0.067(7) -0.033(6) 0.017(5) -0.026(5)
C37 0.022(4) 0.028(4) 0.049(5) -0.011(4) -0.008(4) -0.005(4)
C38 0.033(5) 0.030(5) 0.037(5) -0.005(4) -0.004(4) -0.012(4)
C39 0.029(5) 0.024(4) 0.047(5) -0.009(4) 0.005(4) -0.008(4)

loop_
_atom_type_symbol
_atom_type_description
_atom_type_scat_dispersion_real
_atom_type_scat_dispersion_imag
_atom_type_scat_source
C C 0.0033 0.0016 'International Tables Vol C Tables 4.2.6.8 and 6.1.1.4'
H H 0.0000 0.0000 'International Tables Vol C Tables 4.2.6.8 and 6.1.1.4'
N N 0.0061 0.0033 'International Tables Vol C Tables 4.2.6.8 and 6.1.1.4'
Er Er -0.2586 4.9576 'International Tables Vol C Tables 4.2.6.8 and 6.1.1.4'

loop_
_geom_angle_atom_site_label_1
_geom_angle_atom_site_label_2
_geom_angle_atom_site_label_3
_geom_angle
_geom_angle_site_symmetry_1
_geom_angle_site_symmetry_3
_geom_angle_publ_flag
N1 Er1 N3 88.8(2) . . ?
N1 Er1 C6 101.2(3) . . ?
N3 Er1 C6 135.2(3) . . ?
N1 Er1 C4 117.4(3) . . ?
N3 Er1 C4 129.6(3) . . ?
C6 Er1 C4 84.0(3) . . ?
N1 Er1 C3 87.5(3) . . ?
N3 Er1 C3 127.9(3) . . ?
C6 Er1 C3 96.3(4) . . ?
C4 Er1 C3 30.6(3) . . ?
N1 Er1 C5 132.4(3) . . ?
N3 Er1 C5 100.0(3) . . ?
C6 Er1 C5 104.3(4) . . ?
C4 Er1 C5 30.4(3) . . ?
C3 Er1 C5 50.5(3) . . ?
N1 Er1 C1 107.4(3) . . ?
N3 Er1 C1 82.5(3) . . ?
C6 Er1 C1 133.0(3) . . ?
C4 Er1 C1 49.9(3) . . ?
C3 Er1 C1 49.8(3) . . ?
C5 Er1 C1 30.6(3) . . ?
N1 Er1 C2 82.5(3) . . ?
N3 Er1 C2 97.9(3) . . ?
C6 Er1 C2 126.6(4) . . ?
C4 Er1 C2 49.9(3) . . ?
C3 Er1 C2 30.2(3) . . ?
C5 Er1 C2 50.1(3) . . ?
C1 Er1 C2 29.7(3) . . ?
N1 Er1 C7 129.4(3) . . ?
N3 Er1 C7 115.8(3) . . ?
C6 Er1 C7 30.4(3) . . ?
C4 Er1 C7 81.3(4) . . ?
C3 Er1 C7 106.0(4) . . ?
C5 Er1 C7 88.3(4) . . ?
C1 Er1 C7 118.6(4) . . ?
C2 Er1 C7 131.2(4) . . ?
N1 Er1 C8 121.1(4) . . ?
N3 Er1 C8 87.9(3) . . ?
C6 Er1 C8 49.5(3) . . ?
C4 Er1 C8 109.2(4) . . ?
C3 Er1 C8 136.4(4) . . ?
C5 Er1 C8 106.0(4) . . ?
C1 Er1 C8 130.2(4) . . ?
C2 Er1 C8 156.0(4) . . ?
C7 Er1 C8 30.6(3) . . ?
N1 Er1 C9 91.6(3) . . ?
N3 Er1 C9 86.6(3) . . ?
C6 Er1 C9 50.0(3) . . ?
C4 Er1 C9 130.6(3) . . ?
C3 Er1 C9 145.4(3) . . ?
C5 Er1 C9 135.3(3) . . ?
C1 Er1 C9 157.8(4) . . ?
C2 Er1 C9 172.4(4) . . ?
C7 Er1 C9 50.4(3) . . ?
C8 Er1 C9 29.5(3) . . ?
N1 Er1 C10 79.8(3) . . ?
N3 Er1 C10 113.7(3) . . ?
C6 Er1 C10 30.4(3) . . ?
C4 Er1 C10 112.9(3) . . ?
C3 Er1 C10 116.6(3) . . ?
C5 Er1 C10 134.5(3) . . ?
C1 Er1 C10 162.8(3) . . ?
C2 Er1 C10 143.1(4) . . ?
C7 Er1 C10 50.3(4) . . ?
C8 Er1 C10 49.1(4) . . ?
C9 Er1 C10 30.1(3) . . ?
N2 Er2 N6 88.0(3) . . ?
N2 Er2 C18 133.6(4) . . ?
N6 Er2 C18 103.8(5) . . ?
N2 Er2 C17 116.3(5) . . ?
N6 Er2 C17 130.7(4) . . ?
C18 Er2 C17 28.5(4) . . ?
N2 Er2 C21 133.7(4) . . ?
N6 Er2 C21 109.9(3) . . ?
C18 Er2 C21 84.6(5) . . ?
C17 Er2 C21 84.4(4) . . ?
N2 Er2 C14 112.2(6) . . ?
N6 Er2 C14 83.7(4) . . ?
C18 Er2 C14 29.7(5) . . ?
C17 Er2 C14 48.1(4) . . ?
C21 Er2 C14 112.1(6) . . ?
N2 Er2 C19 83.9(4) . . ?
N6 Er2 C19 116.4(3) . . ?
C18 Er2 C19 126.2(6) . . ?
C17 Er2 C19 108.7(5) . . ?
C21 Er2 C19 49.7(4) . . ?
C14 Er2 C19 155.4(5) . . ?
N2 Er2 C20 106.6(4) . . ?
N6 Er2 C20 133.5(3) . . ?
C18 Er2 C20 97.2(6) . . ?
C17 Er2 C20 82.4(4) . . ?
C21 Er2 C20 31.5(4) . . ?
C14 Er2 C20 126.6(6) . . ?
C19 Er2 C20 29.0(4) . . ?
N2 Er2 C16 86.3(4) . . ?
N6 Er2 C16 124.8(5) . . ?
C18 Er2 C16 49.9(4) . . ?
C17 Er2 C16 31.6(4) . . ?
C21 Er2 C16 113.3(6) . . ?
C14 Er2 C16 49.1(5) . . ?
C19 Er2 C16 117.5(5) . . ?
C20 Er2 C16 100.5(5) . . ?
N2 Er2 C15 84.5(4) . . ?
N6 Er2 C15 94.3(4) . . ?
C18 Er2 C15 50.4(5) . . ?
C17 Er2 C15 50.7(4) . . ?
C21 Er2 C15 133.4(4) . . ?
C14 Er2 C15 30.1(5) . . ?
C19 Er2 C15 146.7(5) . . ?
C20 Er2 C15 130.2(4) . . ?
C16 Er2 C15 30.5(4) . . ?
N2 Er2 C23 90.9(3) . . ?
N6 Er2 C23 87.1(3) . . ?
C18 Er2 C23 133.7(5) . . ?
C17 Er2 C23 131.0(4) . . ?
C21 Er2 C23 49.9(4) . . ?
C14 Er2 C23 154.7(6) . . ?
C19 Er2 C23 30.5(3) . . ?
C20 Er2 C23 49.8(4) . . ?
C16 Er2 C23 147.9(5) . . ?
C15 Er2 C23 175.2(5) . . ?
N2 Er2 C22 120.3(3) . . ?
N6 Er2 C22 83.6(3) . . ?
C18 Er2 C22 105.7(4) . . ?
C17 Er2 C22 113.4(4) . . ?
C21 Er2 C22 30.4(3) . . ?
C14 Er2 C22 125.2(6) . . ?
C19 Er2 C22 49.8(3) . . ?
C20 Er2 C22 50.7(3) . . ?
C16 Er2 C22 143.5(5) . . ?
C15 Er2 C22 154.8(5) . . ?
C23 Er2 C22 29.9(3) . . ?
N4 Er3 N5 85.8(2) . . ?
N4 Er3 C29 135.5(3) . . ?
N5 Er3 C29 110.6(3) . . ?
N4 Er3 C35 92.7(3) . . ?
N5 Er3 C35 85.0(3) . . ?
C29 Er3 C35 128.6(3) . . ?
N4 Er3 C33 108.2(3) . . ?
N5 Er3 C33 133.2(3) . . ?
C29 Er3 C33 90.5(3) . . ?
C35 Er3 C33 50.9(3) . . ?
N4 Er3 C30 108.8(3) . . ?
N5 Er3 C30 135.2(3) . . ?
C29 Er3 C30 32.0(3) . . ?
C35 Er3 C30 133.9(3) . . ?
C33 Er3 C30 83.3(3) . . ?
N4 Er3 C36 123.9(3) . . ?
N5 Er3 C36 83.7(3) . . ?
C29 Er3 C36 99.6(3) . . ?
C35 Er3 C36 31.6(3) . . ?
C33 Er3 C36 51.1(3) . . ?
C30 Er3 C36 117.1(3) . . ?
N4 Er3 C34 84.7(3) . . ?
N5 Er3 C34 114.0(3) . . ?
C29 Er3 C34 121.0(3) . . ?
C35 Er3 C34 30.8(3) . . ?
C33 Er3 C34 30.6(3) . . ?
C30 Er3 C34 109.4(3) . . ?
C36 Er3 C34 51.4(3) . . ?
N4 Er3 C32 135.3(3) . . ?
N5 Er3 C32 112.3(3) . . ?
C29 Er3 C32 77.8(3) . . ?
C35 Er3 C32 51.5(3) . . ?
C33 Er3 C32 30.4(3) . . ?
C30 Er3 C32 87.2(3) . . ?
C36 Er3 C32 31.3(3) . . ?
C34 Er3 C32 50.7(3) . . ?
N4 Er3 C28 120.0(3) . . ?
N5 Er3 C28 85.1(3) . . ?
C29 Er3 C28 30.3(3) . . ?
C35 Er3 C28 145.0(4) . . ?
C33 Er3 C28 120.4(3) . . ?
C30 Er3 C28 50.6(3) . . ?
C36 Er3 C28 113.8(3) . . ?
C34 Er3 C28 150.8(3) . . ?
C32 Er3 C28 102.6(3) . . ?
N4 Er3 C31 84.3(3) . . ?
N5 Er3 C31 118.4(3) . . ?
C29 Er3 C31 51.3(3) . . ?
C35 Er3 C31 155.9(4) . . ?
C33 Er3 C31 107.4(3) . . ?
C30 Er3 C31 29.9(3) . . ?
C36 Er3 C31 147.0(3) . . ?
C34 Er3 C31 125.2(3) . . ?
C32 Er3 C31 116.9(3) . . ?
C28 Er3 C31 50.5(3) . . ?
N4 Er3 C27 90.6(3) . . ?
N5 Er3 C27 89.2(3) . . ?
C29 Er3 C27 50.4(3) . . ?
C35 Er3 C27 173.1(4) . . ?
C33 Er3 C27 133.3(3) . . ?
C30 Er3 C27 50.0(3) . . ?
C36 Er3 C27 143.9(3) . . ?
C34 Er3 C27 155.8(3) . . ?
C32 Er3 C27 128.3(3) . . ?
C28 Er3 C27 30.2(3) . . ?
C31 Er3 C27 30.6(3) . . ?
C11 N1 C13 99.3(9) . . ?
C11 N1 Er1 133.6(7) . . ?
C13 N1 Er1 126.6(6) . . ?
C13 N2 C12 98.7(8) . . ?
C13 N2 Er2 124.0(6) . . ?
C12 N2 Er2 137.3(7) . . ?
C39 N3 C38 104.3(6) . . ?
C39 N3 Er1 125.9(6) . . ?
C38 N3 Er1 127.8(5) . . ?
C39 N4 C37 103.2(6) . . ?
C39 N4 Er3 119.6(5) . . ?
C37 N4 Er3 130.2(5) . . ?
C26 N5 C25 104.0(7) . . ?
C26 N5 Er3 121.8(5) . . ?
C25 N5 Er3 133.2(6) . . ?
C26 N6 C24 102.2(7) . . ?
C26 N6 Er2 129.1(6) . . ?
C24 N6 Er2 127.6(5) . . ?
C2 C1 C5 108.9(10) . . ?
C2 C1 Er1 75.2(6) . . ?
C5 C1 Er1 74.6(6) . . ?
C1 C2 C3 108.7(10) . . ?
C1 C2 Er1 75.1(6) . . ?
C3 C2 Er1 74.5(6) . . ?
C2 C3 C4 107.1(9) . . ?
C2 C3 Er1 75.3(5) . . ?
C4 C3 Er1 74.6(5) . . ?
C5 C4 C3 108.6(9) . . ?
C5 C4 Er1 75.2(5) . . ?
C3 C4 Er1 74.8(5) . . ?
C4 C5 C1 106.6(10) . . ?
C4 C5 Er1 74.4(6) . . ?
C1 C5 Er1 74.8(6) . . ?
C7 C6 C10 109.3(10) . . ?
C7 C6 Er1 75.5(6) . . ?
C10 C6 Er1 76.8(6) . . ?
C6 C7 C8 105.3(11) . . ?
C6 C7 Er1 74.1(6) . . ?
C8 C7 Er1 74.9(6) . . ?
C9 C8 C7 110.6(10) . . ?
C9 C8 Er1 76.2(6) . . ?
C7 C8 Er1 74.5(6) . . ?
C8 C9 C10 107.3(9) . . ?
C8 C9 Er1 74.2(6) . . ?
C10 C9 Er1 75.0(6) . . ?
C9 C10 C6 107.5(10) . . ?
C9 C10 Er1 74.9(6) . . ?
C6 C10 Er1 72.8(6) . . ?
N1 C11 C12 112.0(11) . . ?
N1 C11 C13 40.6(5) . . ?
C12 C11 C13 71.4(8) . . ?
N2 C12 C11 109.7(11) . . ?
N2 C12 C13 40.3(5) . . ?
C11 C12 C13 69.5(8) . . ?
N1 C13 N2 120.2(8) . . ?
N1 C13 C11 40.1(5) . . ?
N2 C13 C11 80.1(7) . . ?
N1 C13 C12 79.2(7) . . ?
N2 C13 C12 41.0(5) . . ?
C11 C13 C12 39.1(5) . . ?
C18 C14 C15 111.6(14) . . ?
C18 C14 Er2 74.3(8) . . ?
C15 C14 Er2 76.6(8) . . ?
C14 C15 C16 104.2(13) . . ?
C14 C15 Er2 73.3(7) . . ?
C16 C15 Er2 73.6(7) . . ?
C15 C16 C17 106.5(12) . . ?
C15 C16 Er2 75.9(6) . . ?
C17 C16 Er2 73.6(6) . . ?
C18 C17 C16 108.7(13) . . ?
C18 C17 Er2 75.0(7) . . ?
C16 C17 Er2 74.8(6) . . ?
C17 C18 C14 108.9(15) . . ?
C17 C18 Er2 76.5(7) . . ?
C14 C18 Er2 76.0(7) . . ?
C20 C19 C23 110.9(12) . . ?
C20 C19 Er2 75.7(7) . . ?
C23 C19 Er2 76.4(6) . . ?
C19 C20 C21 107.0(10) . . ?
C19 C20 Er2 75.3(7) . . ?
C21 C20 Er2 73.9(6) . . ?
C22 C21 C20 107.5(11) . . ?
C22 C21 Er2 76.8(6) . . ?
C20 C21 Er2 74.5(6) . . ?
C23 C22 C21 107.5(10) . . ?
C23 C22 Er2 74.8(5) . . ?
C21 C22 Er2 72.8(6) . . ?
C22 C23 C19 107.1(11) . . ?
C22 C23 Er2 75.2(6) . . ?
C19 C23 Er2 73.1(6) . . ?
C25 C24 N6 109.3(8) . . ?
C24 C25 N5 108.9(8) . . ?
N5 C26 N6 115.7(7) . . ?
C28 C27 C31 108.6(9) . . ?
C28 C27 Er3 74.4(5) . . ?
C31 C27 Er3 74.6(5) . . ?
C29 C28 C27 109.2(9) . . ?
C29 C28 Er3 73.4(5) . . ?
C27 C28 Er3 75.4(5) . . ?
C28 C29 C30 106.1(9) . . ?
C28 C29 Er3 76.2(5) . . ?
C30 C29 Er3 74.4(5) . . ?
C31 C30 C29 108.7(9) . . ?
C31 C30 Er3 76.5(5) . . ?
C29 C30 Er3 73.6(5) . . ?
C30 C31 C27 107.4(9) . . ?
C30 C31 Er3 73.6(5) . . ?
C27 C31 Er3 74.8(5) . . ?
C33 C32 C36 107.9(9) . . ?
C33 C32 Er3 74.2(5) . . ?
C36 C32 Er3 73.9(5) . . ?
C32 C33 C34 109.6(9) . . ?
C32 C33 Er3 75.4(5) . . ?
C34 C33 Er3 75.2(5) . . ?
C33 C34 C35 108.2(9) . . ?
C33 C34 Er3 74.2(5) . . ?
C35 C34 Er3 74.0(5) . . ?
C34 C35 C36 107.6(9) . . ?
C34 C35 Er3 75.1(5) . . ?
C36 C35 Er3 74.5(5) . . ?
C32 C36 C35 106.7(10) . . ?
C32 C36 Er3 74.8(5) . . ?
C35 C36 Er3 74.0(5) . . ?
C38 C37 N4 109.5(8) . . ?
C37 C38 N3 108.4(7) . . ?
N3 C39 N4 114.6(7) . . ?

loop_
_geom_bond_atom_site_label_1
_geom_bond_atom_site_label_2
_geom_bond_distance
_geom_bond_site_symmetry_2
_geom_bond_publ_flag
Er1 N1 2.341(7) . ?
Er1 N3 2.366(6) . ?
Er1 C6 2.601(9) . ?
Er1 C4 2.606(8) . ?
Er1 C3 2.609(9) . ?
Er1 C5 2.615(9) . ?
Er1 C1 2.618(10) . ?
Er1 C2 2.619(9) . ?
Er1 C7 2.619(10) . ?
Er1 C8 2.625(10) . ?
Er1 C9 2.649(9) . ?
Er1 C10 2.650(10) . ?
Er2 N2 2.325(7) . ?
Er2 N6 2.362(7) . ?
Er2 C18 2.585(12) . ?
Er2 C17 2.601(9) . ?
Er2 C21 2.605(10) . ?
Er2 C14 2.605(12) . ?
Er2 C19 2.607(11) . ?
Er2 C20 2.612(10) . ?
Er2 C16 2.617(10) . ?
Er2 C15 2.646(11) . ?
Er2 C23 2.649(9) . ?
Er2 C22 2.653(9) . ?
Er3 N4 2.366(6) . ?
Er3 N5 2.378(6) . ?
Er3 C29 2.593(8) . ?
Er3 C35 2.602(9) . ?
Er3 C33 2.603(8) . ?
Er3 C30 2.603(8) . ?
Er3 C36 2.608(9) . ?
Er3 C34 2.616(9) . ?
Er3 C32 2.619(8) . ?
Er3 C28 2.628(9) . ?
Er3 C31 2.639(9) . ?
Er3 C27 2.640(9) . ?
N1 C11 1.281(14) . ?
N1 C13 1.294(11) . ?
N2 C13 1.299(11) . ?
N2 C12 1.319(14) . ?
N3 C39 1.329(10) . ?
N3 C38 1.376(11) . ?
N4 C39 1.335(10) . ?
N4 C37 1.380(10) . ?
N5 C26 1.299(10) . ?
N5 C25 1.354(11) . ?
N6 C26 1.327(10) . ?
N6 C24 1.370(11) . ?
C1 C2 1.344(15) . ?
C1 C5 1.379(15) . ?
C2 C3 1.364(15) . ?
C3 C4 1.378(15) . ?
C4 C5 1.368(14) . ?
C6 C7 1.370(15) . ?
C6 C10 1.377(14) . ?
C7 C8 1.384(15) . ?
C8 C9 1.345(15) . ?
C9 C10 1.374(14) . ?
C11 C12 1.323(17) . ?
C11 C13 1.963(15) . ?
C12 C13 1.987(16) . ?
C14 C18 1.33(2) . ?
C14 C15 1.36(2) . ?
C15 C16 1.38(2) . ?
C16 C17 1.42(2) . ?
C17 C18 1.278(19) . ?
C19 C20 1.307(16) . ?
C19 C23 1.384(15) . ?
C20 C21 1.418(16) . ?
C21 C22 1.378(14) . ?
C22 C23 1.369(15) . ?
C24 C25 1.334(12) . ?
C27 C28 1.371(14) . ?
C27 C31 1.394(13) . ?
C28 C29 1.365(14) . ?
C29 C30 1.432(15) . ?
C30 C31 1.354(13) . ?
C32 C33 1.368(14) . ?
C32 C36 1.409(14) . ?
C33 C34 1.376(13) . ?
C34 C35 1.388(15) . ?
C35 C36 1.417(14) . ?
C37 C38 1.347(11) . ?
